data_7707610
loop_
_publ_author_name
'Garg, Palak'
'Dange, Deepak'
'Jones, Cameron'

_publ_section_title
;
 Bulky arene-bridged bis(amide) and bis(amidinate) complexes of
 germanium(II) and tin(II).
;
_journal_issue 26
_journal_name_full 'Dalton transactions (Cambridge, England : 2003)'
_journal_page_first 9118
_journal_page_last 9122
_journal_paper_doi 10.1039/d1dt01642c
_journal_volume 50
_journal_year 2021
_chemical_formula_sum 'C48 H92 Ge2 N4 Si4'
_chemical_formula_weight 982.79
_space_group_crystal_system triclinic
_space_group_IT_number 2
_space_group_name_Hall '-P 1'
_space_group_name_H-M_alt 'P -1'
_atom_sites_solution_hydrogens geom
_audit_creation_method SHELXL-2016/6
_audit_update_record
;
2021-06-08 deposited with the CCDC.	2021-06-08 downloaded from the CCDC.
;
_cell_angle_alpha 111.399(5)
_cell_angle_beta 103.493(5)
_cell_angle_gamma 91.681(5)
_cell_formula_units_Z 1
_cell_length_a 7.9765(10)
_cell_length_b 12.1182(16)
_cell_length_c 15.347(2)
_cell_measurement_reflns_used 4854
_cell_measurement_temperature 123(2)
_cell_measurement_theta_max 25.50
_cell_measurement_theta_min 2.65
_cell_volume 1332.3(3)
_computing_cell_refinement 'CrysAlisPro 1.171.39.46 (Rigaku OD, 2018)'
_computing_data_collection 'CrysAlisPro 1.171.39.46 (Rigaku OD, 2018)'
_computing_data_reduction 'CrysAlisPro 1.171.39.46 (Rigaku OD, 2018)'
_computing_molecular_graphics xseed
_computing_publication_material Ciftab
_computing_structure_refinement 'SHELXL-2016/6 (Sheldrick, 2016)'
_computing_structure_solution 'SHELXT 2014/5 (Sheldrick, 2014)'
_diffrn_ambient_temperature 123(2)
_diffrn_measured_fraction_theta_full 0.978
_diffrn_measured_fraction_theta_max 0.977
_diffrn_measurement_device_type 'XtaLAB Synergy, Dualflex, HyPix'
_diffrn_radiation_type MoK\a
_diffrn_radiation_wavelength 0.71073
_diffrn_reflns_av_R_equivalents 0.0494
_diffrn_reflns_av_unetI/netI 0.0565
_diffrn_reflns_Laue_measured_fraction_full 0.978
_diffrn_reflns_Laue_measured_fraction_max 0.977
_diffrn_reflns_limit_h_max 6
_diffrn_reflns_limit_h_min -9
_diffrn_reflns_limit_k_max 14
_diffrn_reflns_limit_k_min -14
_diffrn_reflns_limit_l_max 18
_diffrn_reflns_limit_l_min -18
_diffrn_reflns_number 14091
_diffrn_reflns_point_group_measured_fraction_full 0.978
_diffrn_reflns_point_group_measured_fraction_max 0.977
_diffrn_reflns_theta_full 25.242
_diffrn_reflns_theta_max 25.497
_diffrn_reflns_theta_min 2.647
_diffrn_source 'micro-focus sealed X-ray tube'
_exptl_absorpt_coefficient_mu 1.253
_exptl_absorpt_correction_T_max 1.000
_exptl_absorpt_correction_T_min 0.875
_exptl_absorpt_correction_type multi-scan
_exptl_absorpt_process_details
;
CrysAlisPro 1.171.39.46 (Rigaku Oxford Diffraction, 2018)
Empirical absorption correction using spherical harmonics,
 implemented in SCALE3 ABSPACK scaling algorithm.
;
_exptl_crystal_colour yellow
_exptl_crystal_density_diffrn 1.225
_exptl_crystal_description block
_exptl_crystal_F_000 528
_exptl_crystal_size_max 0.350
_exptl_crystal_size_mid 0.220
_exptl_crystal_size_min 0.150
_refine_diff_density_max 2.015
_refine_diff_density_min -1.047
_refine_diff_density_rms 0.118
_refine_ls_extinction_method none
_refine_ls_goodness_of_fit_ref 1.122
_refine_ls_hydrogen_treatment constr
_refine_ls_matrix_type full
_refine_ls_number_parameters 274
_refine_ls_number_reflns 4854
_refine_ls_number_restraints 0
_refine_ls_restrained_S_all 1.122
_refine_ls_R_factor_all 0.0679
_refine_ls_R_factor_gt 0.0567
_refine_ls_shift/su_max 0.000
_refine_ls_shift/su_mean 0.000
_refine_ls_structure_factor_coef Fsqd
_refine_ls_weighting_details 'w=1/[\s^2^(Fo^2^)+(0.0525P)^2^+5.2753P] where P=(Fo^2^+2Fc^2^)/3'
_refine_ls_weighting_scheme calc
_refine_ls_wR_factor_gt 0.1425
_refine_ls_wR_factor_ref 0.1493
_reflns_Friedel_coverage 0.000
_reflns_number_gt 4126
_reflns_number_total 4854
_reflns_threshold_expression 'I > 2\s(I)'
_cod_data_source_file d1dt01642c2.cif
_cod_data_source_block Cj1491
_cod_depositor_comments 'Adding full bibliography for 7707610--7707619.cif.'
_cod_database_code 7707610
_shelx_shelxl_version_number 2016/6
_shelx_space_group_comment
;
The symmetry employed for this shelxl refinement is uniquely defined
by the following loop, which should always be used as a source of
symmetry information in preference to the above space-group names.
They are only intended as comments.
;
_shelx_estimated_absorpt_t_min 0.668
_shelx_estimated_absorpt_t_max 0.834

loop_
_space_group_symop_operation_xyz
'x, y, z'
'-x, -y, -z'

loop_
_atom_site_label
_atom_site_type_symbol
_atom_site_fract_x
_atom_site_fract_y
_atom_site_fract_z
_atom_site_U_iso_or_equiv
_atom_site_adp_type
_atom_site_occupancy
_atom_site_site_symmetry_order
_atom_site_calc_flag
_atom_site_refinement_flags_posn
_atom_site_refinement_flags_adp
_atom_site_refinement_flags_occupancy
_atom_site_disorder_assembly
_atom_site_disorder_group
Ge1 Ge 0.44096(6) 0.98092(4) 0.23373(3) 0.01732(16) Uani 1 1 d . . . . .
Si1 Si 0.65697(15) 1.23476(10) 0.33121(9) 0.0133(3) Uani 1 1 d . . . . .
N1 N 0.5674(4) 1.1086(3) 0.3451(2) 0.0122(7) Uani 1 1 d . . . . .
C1 C 0.6780(6) 1.1851(4) 0.2017(3) 0.0192(10) Uani 1 1 d . . . . .
H1 H 0.702709 1.100283 0.183193 0.023 Uiso 1 1 calc R U . . .
Si2 Si 0.16369(15) 0.76483(10) 0.17363(8) 0.0132(3) Uani 1 1 d . . . . .
N2 N 0.3264(5) 0.8731(3) 0.2692(2) 0.0137(7) Uani 1 1 d . . . . .
C2 C 0.5161(6) 1.1840(4) 0.1241(3) 0.0233(10) Uani 1 1 d . . . . .
H2A H 0.490309 1.266035 0.136168 0.035 Uiso 1 1 calc R U . . .
H2B H 0.417003 1.136693 0.126753 0.035 Uiso 1 1 calc R U . . .
H2C H 0.537629 1.148585 0.059864 0.035 Uiso 1 1 calc R U . . .
C3 C 0.8340(6) 1.2544(5) 0.1925(4) 0.0263(11) Uani 1 1 d . . . . .
H3A H 0.839948 1.223372 0.124845 0.039 Uiso 1 1 calc R U . . .
H3B H 0.941641 1.244469 0.233772 0.039 Uiso 1 1 calc R U . . .
H3C H 0.819599 1.339393 0.212992 0.039 Uiso 1 1 calc R U . . .
C4 C 0.5185(6) 1.3613(4) 0.3624(3) 0.0188(9) Uani 1 1 d . . . . .
H4 H 0.527861 1.386910 0.433289 0.023 Uiso 1 1 calc R U . . .
C5 C 0.3236(6) 1.3263(4) 0.3107(4) 0.0238(10) Uani 1 1 d . . . . .
H5A H 0.258952 1.390745 0.340755 0.036 Uiso 1 1 calc R U . . .
H5B H 0.282301 1.252857 0.316331 0.036 Uiso 1 1 calc R U . . .
H5C H 0.305352 1.312973 0.242028 0.036 Uiso 1 1 calc R U . . .
C6 C 0.5895(7) 1.4707(4) 0.3487(4) 0.0293(12) Uani 1 1 d . . . . .
H6A H 0.582818 1.450413 0.279946 0.044 Uiso 1 1 calc R U . . .
H6B H 0.710927 1.495958 0.386761 0.044 Uiso 1 1 calc R U . . .
H6C H 0.520406 1.535971 0.370651 0.044 Uiso 1 1 calc R U . . .
C7 C 0.8818(5) 1.2928(4) 0.4173(3) 0.0176(9) Uani 1 1 d . . . . .
H7 H 0.935598 1.348823 0.394166 0.021 Uiso 1 1 calc R U . . .
C8 C 0.8902(6) 1.3654(5) 0.5237(4) 0.0297(12) Uani 1 1 d . . . . .
H8A H 0.841917 1.314132 0.551022 0.045 Uiso 1 1 calc R U . . .
H8B H 0.822566 1.432521 0.528127 0.045 Uiso 1 1 calc R U . . .
H8C H 1.011428 1.395873 0.560132 0.045 Uiso 1 1 calc R U . . .
C9 C 1.0006(6) 1.1934(5) 0.4104(4) 0.0263(11) Uani 1 1 d . . . . .
H9A H 1.120809 1.229531 0.444862 0.040 Uiso 1 1 calc R U . . .
H9B H 0.993670 1.146551 0.342178 0.040 Uiso 1 1 calc R U . . .
H9C H 0.962708 1.141137 0.439959 0.040 Uiso 1 1 calc R U . . .
C10 C 0.5949(5) 1.1167(4) 0.4434(3) 0.0121(8) Uani 1 1 d . . . . .
C11 C 0.5215(5) 1.1989(4) 0.5098(3) 0.0130(9) Uani 1 1 d . . . . .
H11 H 0.452173 1.252585 0.490461 0.016 Uiso 1 1 calc R U . . .
C12 C 0.6987(5) 1.0408(4) 0.4754(3) 0.0128(8) Uani 1 1 d . . . . .
H12 H 0.752239 0.985144 0.432011 0.015 Uiso 1 1 calc R U . . .
C13 C 0.3512(5) 0.8741(4) 0.3656(3) 0.0120(8) Uani 1 1 d . . . . .
C14 C 0.2753(5) 0.9547(4) 0.4313(3) 0.0122(8) Uani 1 1 d . . . . .
H14 H 0.204359 1.007386 0.411543 0.015 Uiso 1 1 calc R U . . .
C15 C 0.4513(5) 0.7966(4) 0.3961(3) 0.0143(9) Uani 1 1 d . . . . .
H15 H 0.502064 0.739631 0.351893 0.017 Uiso 1 1 calc R U . . .
C16 C 0.0569(6) 0.8348(4) 0.0855(3) 0.0202(10) Uani 1 1 d . . . . .
H16 H 0.149259 0.851651 0.056180 0.024 Uiso 1 1 calc R U . . .
C17 C -0.0119(8) 0.9541(5) 0.1292(4) 0.0334(13) Uani 1 1 d . . . . .
H17A H -0.047817 0.987545 0.079420 0.050 Uiso 1 1 calc R U . . .
H17B H 0.080006 1.009961 0.183220 0.050 Uiso 1 1 calc R U . . .
H17C H -0.111694 0.941058 0.152845 0.050 Uiso 1 1 calc R U . . .
C18 C -0.0863(7) 0.7461(5) 0.0010(4) 0.0292(11) Uani 1 1 d . . . . .
H18A H -0.181506 0.727230 0.025719 0.044 Uiso 1 1 calc R U . . .
H18B H -0.038476 0.672736 -0.030176 0.044 Uiso 1 1 calc R U . . .
H18C H -0.130290 0.781925 -0.046386 0.044 Uiso 1 1 calc R U . . .
C19 C 0.2593(6) 0.6316(4) 0.1008(3) 0.0159(9) Uani 1 1 d . . . . .
H19 H 0.158754 0.574106 0.051568 0.019 Uiso 1 1 calc R U . . .
C20 C 0.3747(6) 0.6626(4) 0.0433(3) 0.0222(10) Uani 1 1 d . . . . .
H20A H 0.473200 0.721665 0.088387 0.033 Uiso 1 1 calc R U . . .
H20B H 0.306455 0.695731 -0.001067 0.033 Uiso 1 1 calc R U . . .
H20C H 0.417890 0.590168 0.005983 0.033 Uiso 1 1 calc R U . . .
C21 C 0.3577(6) 0.5638(4) 0.1587(3) 0.0227(10) Uani 1 1 d . . . . .
H21A H 0.376943 0.486470 0.114073 0.034 Uiso 1 1 calc R U . . .
H21B H 0.289455 0.550960 0.200404 0.034 Uiso 1 1 calc R U . . .
H21C H 0.470014 0.610486 0.198941 0.034 Uiso 1 1 calc R U . . .
C22 C 0.0086(6) 0.7107(4) 0.2307(3) 0.0194(10) Uani 1 1 d . . . . .
H22 H 0.082756 0.700131 0.288686 0.023 Uiso 1 1 calc R U . . .
C23 C -0.1152(7) 0.7994(5) 0.2685(4) 0.0344(13) Uani 1 1 d . . . . .
H23A H -0.203837 0.802724 0.213533 0.052 Uiso 1 1 calc R U . . .
H23B H -0.049530 0.878872 0.306735 0.052 Uiso 1 1 calc R U . . .
H23C H -0.171513 0.773486 0.309308 0.052 Uiso 1 1 calc R U . . .
C24 C -0.0981(7) 0.5884(4) 0.1658(4) 0.0301(12) Uani 1 1 d . . . . .
H24A H -0.167437 0.563686 0.202037 0.045 Uiso 1 1 calc R U . . .
H24B H -0.019361 0.529201 0.145635 0.045 Uiso 1 1 calc R U . . .
H24C H -0.175602 0.594419 0.108301 0.045 Uiso 1 1 calc R U . . .

loop_
_atom_site_aniso_label
_atom_site_aniso_U_11
_atom_site_aniso_U_22
_atom_site_aniso_U_33
_atom_site_aniso_U_23
_atom_site_aniso_U_13
_atom_site_aniso_U_12
Ge1 0.0207(3) 0.0136(3) 0.0164(3) 0.00592(19) 0.00303(19) -0.00604(18)
Si1 0.0091(6) 0.0116(6) 0.0213(6) 0.0094(5) 0.0031(5) -0.0005(4)
N1 0.0104(17) 0.0109(18) 0.0172(18) 0.0083(14) 0.0026(14) -0.0015(14)
C1 0.018(2) 0.018(2) 0.027(2) 0.0124(19) 0.0080(19) 0.0022(18)
Si2 0.0104(6) 0.0106(6) 0.0169(6) 0.0041(5) 0.0025(5) -0.0006(4)
N2 0.0140(18) 0.0092(18) 0.0168(18) 0.0046(14) 0.0031(14) -0.0014(14)
C2 0.021(3) 0.026(3) 0.028(3) 0.017(2) 0.004(2) 0.000(2)
C3 0.020(3) 0.032(3) 0.035(3) 0.021(2) 0.011(2) 0.002(2)
C4 0.015(2) 0.015(2) 0.029(2) 0.0114(19) 0.0047(19) 0.0009(18)
C5 0.012(2) 0.020(3) 0.042(3) 0.015(2) 0.007(2) 0.0041(19)
C6 0.026(3) 0.015(2) 0.053(3) 0.022(2) 0.009(2) 0.002(2)
C7 0.007(2) 0.017(2) 0.030(2) 0.0124(19) 0.0020(18) -0.0043(17)
C8 0.018(3) 0.030(3) 0.034(3) 0.011(2) -0.003(2) -0.010(2)
C9 0.010(2) 0.032(3) 0.043(3) 0.023(2) 0.003(2) 0.000(2)
C10 0.0061(19) 0.010(2) 0.017(2) 0.0033(17) 0.0008(16) -0.0043(16)
C11 0.009(2) 0.005(2) 0.023(2) 0.0059(17) 0.0006(17) -0.0032(16)
C12 0.008(2) 0.006(2) 0.022(2) 0.0028(17) 0.0049(17) -0.0018(16)
C13 0.0045(19) 0.012(2) 0.015(2) 0.0023(17) -0.0005(15) -0.0052(16)
C14 0.0059(19) 0.008(2) 0.021(2) 0.0057(17) -0.0003(16) -0.0007(16)
C15 0.011(2) 0.009(2) 0.022(2) 0.0042(17) 0.0053(17) -0.0013(16)
C16 0.017(2) 0.019(2) 0.019(2) 0.0040(19) 0.0006(18) 0.0056(19)
C17 0.044(3) 0.022(3) 0.030(3) 0.008(2) 0.002(2) 0.017(2)
C18 0.023(3) 0.032(3) 0.027(3) 0.009(2) -0.002(2) 0.007(2)
C19 0.012(2) 0.014(2) 0.018(2) 0.0015(18) 0.0034(17) 0.0002(17)
C20 0.021(2) 0.019(2) 0.029(3) 0.009(2) 0.014(2) 0.007(2)
C21 0.027(3) 0.012(2) 0.028(3) 0.006(2) 0.008(2) 0.007(2)
C22 0.014(2) 0.019(2) 0.022(2) 0.0044(19) 0.0051(18) -0.0041(18)
C23 0.018(3) 0.038(3) 0.036(3) -0.001(2) 0.013(2) -0.006(2)
C24 0.029(3) 0.022(3) 0.037(3) 0.005(2) 0.015(2) -0.009(2)

loop_
_atom_type_symbol
_atom_type_description
_atom_type_scat_dispersion_real
_atom_type_scat_dispersion_imag
_atom_type_scat_source
C C 0.0033 0.0016 'International Tables Vol C Tables 4.2.6.8 and 6.1.1.4'
H H 0.0000 0.0000 'International Tables Vol C Tables 4.2.6.8 and 6.1.1.4'
Si Si 0.0817 0.0704 'International Tables Vol C Tables 4.2.6.8 and 6.1.1.4'
Ge Ge 0.1547 1.8001 'International Tables Vol C Tables 4.2.6.8 and 6.1.1.4'
N N 0.0061 0.0033 'International Tables Vol C Tables 4.2.6.8 and 6.1.1.4'

loop_
_geom_angle_atom_site_label_1
_geom_angle_atom_site_label_2
_geom_angle_atom_site_label_3
_geom_angle
_geom_angle_site_symmetry_1
_geom_angle_site_symmetry_3
_geom_angle_publ_flag
N1 Ge1 N2 109.77(15) . . ?
N1 Si1 C7 110.32(18) . . ?
N1 Si1 C4 110.68(18) . . ?
C7 Si1 C4 106.9(2) . . ?
N1 Si1 C1 107.77(19) . . ?
C7 Si1 C1 108.4(2) . . ?
C4 Si1 C1 112.8(2) . . ?
C10 N1 Si1 115.6(3) . . ?
C10 N1 Ge1 126.0(3) . . ?
Si1 N1 Ge1 118.36(18) . . ?
C2 C1 C3 108.4(4) . . ?
C2 C1 Si1 116.7(3) . . ?
C3 C1 Si1 113.3(3) . . ?
C2 C1 H1 105.9 . . ?
C3 C1 H1 105.9 . . ?
Si1 C1 H1 105.9 . . ?
N2 Si2 C19 111.95(18) . . ?
N2 Si2 C22 107.55(18) . . ?
C19 Si2 C22 108.5(2) . . ?
N2 Si2 C16 108.63(19) . . ?
C19 Si2 C16 106.1(2) . . ?
C22 Si2 C16 114.3(2) . . ?
C13 N2 Si2 118.0(3) . . ?
C13 N2 Ge1 126.5(3) . . ?
Si2 N2 Ge1 115.38(18) . . ?
C1 C2 H2A 109.5 . . ?
C1 C2 H2B 109.5 . . ?
H2A C2 H2B 109.5 . . ?
C1 C2 H2C 109.5 . . ?
H2A C2 H2C 109.5 . . ?
H2B C2 H2C 109.5 . . ?
C1 C3 H3A 109.5 . . ?
C1 C3 H3B 109.5 . . ?
H3A C3 H3B 109.5 . . ?
C1 C3 H3C 109.5 . . ?
H3A C3 H3C 109.5 . . ?
H3B C3 H3C 109.5 . . ?
C6 C4 C5 110.6(4) . . ?
C6 C4 Si1 112.1(3) . . ?
C5 C4 Si1 114.9(3) . . ?
C6 C4 H4 106.2 . . ?
C5 C4 H4 106.2 . . ?
Si1 C4 H4 106.2 . . ?
C4 C5 H5A 109.5 . . ?
C4 C5 H5B 109.5 . . ?
H5A C5 H5B 109.5 . . ?
C4 C5 H5C 109.5 . . ?
H5A C5 H5C 109.5 . . ?
H5B C5 H5C 109.5 . . ?
C4 C6 H6A 109.5 . . ?
C4 C6 H6B 109.5 . . ?
H6A C6 H6B 109.5 . . ?
C4 C6 H6C 109.5 . . ?
H6A C6 H6C 109.5 . . ?
H6B C6 H6C 109.5 . . ?
C8 C7 C9 109.7(4) . . ?
C8 C7 Si1 116.6(3) . . ?
C9 C7 Si1 112.4(3) . . ?
C8 C7 H7 105.7 . . ?
C9 C7 H7 105.7 . . ?
Si1 C7 H7 105.7 . . ?
C7 C8 H8A 109.5 . . ?
C7 C8 H8B 109.5 . . ?
H8A C8 H8B 109.5 . . ?
C7 C8 H8C 109.5 . . ?
H8A C8 H8C 109.5 . . ?
H8B C8 H8C 109.5 . . ?
C7 C9 H9A 109.5 . . ?
C7 C9 H9B 109.5 . . ?
H9A C9 H9B 109.5 . . ?
C7 C9 H9C 109.5 . . ?
H9A C9 H9C 109.5 . . ?
H9B C9 H9C 109.5 . . ?
C11 C10 C12 117.7(4) . . ?
C11 C10 N1 122.2(4) . . ?
C12 C10 N1 120.0(4) . . ?
C15 C11 C10 120.8(4) 2_676 . ?
C15 C11 H11 119.6 2_676 . ?
C10 C11 H11 119.6 . . ?
C14 C12 C10 121.2(4) 2_676 . ?
C14 C12 H12 119.4 2_676 . ?
C10 C12 H12 119.4 . . ?
C15 C13 C14 118.1(4) . . ?
C15 C13 N2 121.7(4) . . ?
C14 C13 N2 120.2(4) . . ?
C12 C14 C13 121.1(4) 2_676 . ?
C12 C14 H14 119.5 2_676 . ?
C13 C14 H14 119.5 . . ?
C13 C15 C11 121.0(4) . 2_676 ?
C13 C15 H15 119.5 . . ?
C11 C15 H15 119.5 2_676 . ?
C17 C16 C18 110.0(4) . . ?
C17 C16 Si2 116.5(3) . . ?
C18 C16 Si2 111.5(3) . . ?
C17 C16 H16 106.0 . . ?
C18 C16 H16 106.0 . . ?
Si2 C16 H16 106.0 . . ?
C16 C17 H17A 109.5 . . ?
C16 C17 H17B 109.5 . . ?
H17A C17 H17B 109.5 . . ?
C16 C17 H17C 109.5 . . ?
H17A C17 H17C 109.5 . . ?
H17B C17 H17C 109.5 . . ?
C16 C18 H18A 109.5 . . ?
C16 C18 H18B 109.5 . . ?
H18A C18 H18B 109.5 . . ?
C16 C18 H18C 109.5 . . ?
H18A C18 H18C 109.5 . . ?
H18B C18 H18C 109.5 . . ?
C21 C19 C20 109.2(4) . . ?
C21 C19 Si2 115.0(3) . . ?
C20 C19 Si2 113.2(3) . . ?
C21 C19 H19 106.3 . . ?
C20 C19 H19 106.3 . . ?
Si2 C19 H19 106.3 . . ?
C19 C20 H20A 109.5 . . ?
C19 C20 H20B 109.5 . . ?
H20A C20 H20B 109.5 . . ?
C19 C20 H20C 109.5 . . ?
H20A C20 H20C 109.5 . . ?
H20B C20 H20C 109.5 . . ?
C19 C21 H21A 109.5 . . ?
C19 C21 H21B 109.5 . . ?
H21A C21 H21B 109.5 . . ?
C19 C21 H21C 109.5 . . ?
H21A C21 H21C 109.5 . . ?
H21B C21 H21C 109.5 . . ?
C23 C22 C24 108.7(4) . . ?
C23 C22 Si2 114.6(3) . . ?
C24 C22 Si2 114.3(3) . . ?
C23 C22 H22 106.2 . . ?
C24 C22 H22 106.2 . . ?
Si2 C22 H22 106.2 . . ?
C22 C23 H23A 109.5 . . ?
C22 C23 H23B 109.5 . . ?
H23A C23 H23B 109.5 . . ?
C22 C23 H23C 109.5 . . ?
H23A C23 H23C 109.5 . . ?
H23B C23 H23C 109.5 . . ?
C22 C24 H24A 109.5 . . ?
C22 C24 H24B 109.5 . . ?
H24A C24 H24B 109.5 . . ?
C22 C24 H24C 109.5 . . ?
H24A C24 H24C 109.5 . . ?
H24B C24 H24C 109.5 . . ?

loop_
_geom_bond_atom_site_label_1
_geom_bond_atom_site_label_2
_geom_bond_distance
_geom_bond_site_symmetry_2
_geom_bond_publ_flag
Ge1 N1 1.873(3) . ?
Ge1 N2 1.876(3) . ?
Si1 N1 1.771(3) . ?
Si1 C7 1.897(4) . ?
Si1 C4 1.900(5) . ?
Si1 C1 1.905(5) . ?
N1 C10 1.439(5) . ?
C1 C2 1.535(6) . ?
C1 C3 1.544(6) . ?
C1 H1 1.0000 . ?
Si2 N2 1.779(4) . ?
Si2 C19 1.895(4) . ?
Si2 C22 1.899(4) . ?
Si2 C16 1.901(5) . ?
N2 C13 1.441(5) . ?
C2 H2A 0.9800 . ?
C2 H2B 0.9800 . ?
C2 H2C 0.9800 . ?
C3 H3A 0.9800 . ?
C3 H3B 0.9800 . ?
C3 H3C 0.9800 . ?
C4 C6 1.529(6) . ?
C4 C5 1.539(6) . ?
C4 H4 1.0000 . ?
C5 H5A 0.9800 . ?
C5 H5B 0.9800 . ?
C5 H5C 0.9800 . ?
C6 H6A 0.9800 . ?
C6 H6B 0.9800 . ?
C6 H6C 0.9800 . ?
C7 C8 1.531(7) . ?
C7 C9 1.543(7) . ?
C7 H7 1.0000 . ?
C8 H8A 0.9800 . ?
C8 H8B 0.9800 . ?
C8 H8C 0.9800 . ?
C9 H9A 0.9800 . ?
C9 H9B 0.9800 . ?
C9 H9C 0.9800 . ?
C10 C11 1.395(6) . ?
C10 C12 1.399(6) . ?
C11 C15 1.391(6) 2_676 ?
C11 H11 0.9500 . ?
C12 C14 1.378(6) 2_676 ?
C12 H12 0.9500 . ?
C13 C15 1.390(6) . ?
C13 C14 1.392(6) . ?
C14 H14 0.9500 . ?
C15 H15 0.9500 . ?
C16 C17 1.534(6) . ?
C16 C18 1.536(7) . ?
C16 H16 1.0000 . ?
C17 H17A 0.9800 . ?
C17 H17B 0.9800 . ?
C17 H17C 0.9800 . ?
C18 H18A 0.9800 . ?
C18 H18B 0.9800 . ?
C18 H18C 0.9800 . ?
C19 C21 1.526(6) . ?
C19 C20 1.538(6) . ?
C19 H19 1.0000 . ?
C20 H20A 0.9800 . ?
C20 H20B 0.9800 . ?
C20 H20C 0.9800 . ?
C21 H21A 0.9800 . ?
C21 H21B 0.9800 . ?
C21 H21C 0.9800 . ?
C22 C23 1.530(7) . ?
C22 C24 1.539(6) . ?
C22 H22 1.0000 . ?
C23 H23A 0.9800 . ?
C23 H23B 0.9800 . ?
C23 H23C 0.9800 . ?
C24 H24A 0.9800 . ?
C24 H24B 0.9800 . ?
C24 H24C 0.9800 . ?
